data_2014109
loop_
_publ_author_name
'Lozano, Virginia'
'Jones, Peter G.'

_publ_section_title
;
 Secondary interactions in the isomorphous compounds
 2,6-bis(chloromethyl)pyridinium chloride and
 2,6-bis(bromomethyl)pyridinium bromide
;
_journal_issue 9
_journal_name_full 'Acta Crystallographica Section C'
_journal_page_first o653
_journal_page_last o655
_journal_paper_doi 10.1107/S0108270104017007
_journal_volume 60
_journal_year 2004
_chemical_formula_iupac 'C7 H8 Br2 N + , Br -'
_chemical_formula_moiety 'C7 H8 Br2 N + , Br -'
_chemical_formula_sum 'C7 H8 Br3 N'
_chemical_formula_weight 345.87
_chemical_name_systematic
;
2,6-Bis(bromomethyl)pyridinium bromide
;
_space_group_IT_number 14
_symmetry_cell_setting monoclinic
_symmetry_space_group_name_Hall '-P 2ybc'
_symmetry_space_group_name_H-M 'P 1 21/c 1'
_atom_sites_solution_hydrogens geom
_atom_sites_solution_primary direct
_atom_sites_solution_secondary difmap
_audit_creation_method SHELXL97
_cell_angle_alpha 90.00
_cell_angle_beta 99.146(4)
_cell_angle_gamma 90.00
_cell_formula_units_Z 4
_cell_length_a 7.4633(6)
_cell_length_b 15.0136(12)
_cell_length_c 8.7377(6)
_cell_measurement_reflns_used 4337
_cell_measurement_temperature 133(2)
_cell_measurement_theta_max 30.5
_cell_measurement_theta_min 2.7
_cell_volume 966.62(13)
_computing_cell_refinement 'SAINT (Bruker, 1998)'
_computing_data_collection 'SMART (Bruker, 1998)'
_computing_data_reduction SAINT
_computing_molecular_graphics 'XP (Siemens, 1994)'
_computing_publication_material SHELXL97
_computing_structure_refinement 'SHELXL97 (Sheldrick, 1997)'
_computing_structure_solution 'SHELXS97 (Sheldrick, 1990)'
_diffrn_ambient_temperature 133(2)
_diffrn_detector_area_resol_mean 8.192
_diffrn_measured_fraction_theta_full 0.998
_diffrn_measured_fraction_theta_max 0.998
_diffrn_measurement_device_type 'Bruker SMART1000 CCD area-detector'
_diffrn_measurement_method '\w and \f'
_diffrn_radiation_monochromator graphite
_diffrn_radiation_source 'fine-focus sealed tube'
_diffrn_radiation_type MoK\a
_diffrn_radiation_wavelength 0.71073
_diffrn_reflns_av_R_equivalents 0.0427
_diffrn_reflns_av_sigmaI/netI 0.0282
_diffrn_reflns_limit_h_max 10
_diffrn_reflns_limit_h_min -10
_diffrn_reflns_limit_k_max 21
_diffrn_reflns_limit_k_min -20
_diffrn_reflns_limit_l_max 12
_diffrn_reflns_limit_l_min -12
_diffrn_reflns_number 17828
_diffrn_reflns_theta_full 30.00
_diffrn_reflns_theta_max 30.03
_diffrn_reflns_theta_min 2.71
_exptl_absorpt_coefficient_mu 12.458
_exptl_absorpt_correction_T_max 0.608
_exptl_absorpt_correction_T_min 0.282
_exptl_absorpt_correction_type multi-scan
_exptl_absorpt_process_details '(SADABS; Bruker, 1998)'
_exptl_crystal_colour colourless
_exptl_crystal_density_diffrn 2.377
_exptl_crystal_density_meas ?
_exptl_crystal_density_method 'not measured'
_exptl_crystal_description plate
_exptl_crystal_F_000 648
_exptl_crystal_size_max 0.26
_exptl_crystal_size_mid 0.18
_exptl_crystal_size_min 0.04
_refine_diff_density_max 0.613
_refine_diff_density_min -0.683
_refine_ls_extinction_method none
_refine_ls_goodness_of_fit_ref 1.017
_refine_ls_hydrogen_treatment mixed
_refine_ls_matrix_type full
_refine_ls_number_parameters 104
_refine_ls_number_reflns 2825
_refine_ls_number_restraints 0
_refine_ls_restrained_S_all 1.017
_refine_ls_R_factor_all 0.0269
_refine_ls_R_factor_gt 0.0220
_refine_ls_shift/su_max 0.001
_refine_ls_shift/su_mean 0.000
_refine_ls_structure_factor_coef Fsqd
_refine_ls_weighting_details 'calc w = 1/[\s^2^(Fo^2^)+(0.0299P)^2^+0.6042P] where P=(Fo^2^+2Fc^2^)/3'
_refine_ls_weighting_scheme calc
_refine_ls_wR_factor_gt 0.0549
_refine_ls_wR_factor_ref 0.0573
_reflns_number_gt 2503
_reflns_number_total 2825
_reflns_threshold_expression I>2\s(I)
_cod_data_source_file bm1577.cif
_cod_data_source_block II
_cod_depositor_comments
;
The following automatic conversions were performed:

'_exptl_crystal_density_meas' value 'not measured' was changed to '?'
- the value is perceived as not measured.

Automatic conversion script
Id: cif_fix_values 3008 2015-01-20 13:52:24Z robertas 
;
_cod_original_sg_symbol_H-M 'P 21/c'
_cod_database_code 2014109
_cod_database_fobs_code 2014109

loop_
_symmetry_equiv_pos_as_xyz
'x, y, z'
'-x, y+1/2, -z+1/2'
'-x, -y, -z'
'x, -y-1/2, z-1/2'

loop_
_atom_site_label
_atom_site_fract_x
_atom_site_fract_y
_atom_site_fract_z
_atom_site_U_iso_or_equiv
_atom_site_adp_type
_atom_site_calc_flag
_atom_site_refinement_flags
_atom_site_occupancy
_atom_site_disorder_assembly
_atom_site_disorder_group
_atom_site_type_symbol
N 0.5718(2) 0.24097(11) 0.1566(2) 0.0133(3) Uani d . 1 . . N
H1 0.497(4) 0.1995(17) 0.115(3) 0.018(6) Uiso d . 1 . . H
C2 0.7484(3) 0.22112(13) 0.2048(2) 0.0144(4) Uani d . 1 . . C
C3 0.8637(3) 0.28755(14) 0.2715(2) 0.0164(4) Uani d . 1 . . C
H3 0.9889 0.2755 0.3039 0.020 Uiso calc R 1 . . H
C4 0.7947(3) 0.37227(14) 0.2907(3) 0.0181(4) Uani d . 1 . . C
H4 0.8728 0.4182 0.3369 0.022 Uiso calc R 1 . . H
C5 0.6115(3) 0.38974(14) 0.2424(3) 0.0170(4) Uani d . 1 . . C
H5 0.5634 0.4472 0.2567 0.020 Uiso calc R 1 . . H
C6 0.4995(3) 0.32244(13) 0.1730(2) 0.0135(4) Uani d . 1 . . C
C7 0.8049(3) 0.12665(13) 0.1883(3) 0.0170(4) Uani d . 1 . . C
H7A 0.9283 0.1243 0.1605 0.020 Uiso calc R 1 . . H
H7B 0.7200 0.0966 0.1058 0.020 Uiso calc R 1 . . H
C8 0.3043(3) 0.33418(14) 0.1097(2) 0.0154(4) Uani d . 1 . . C
H8A 0.2508 0.3814 0.1675 0.019 Uiso calc R 1 . . H
H8B 0.2374 0.2780 0.1192 0.019 Uiso calc R 1 . . H
Br1 0.80166(3) 0.067970(15) 0.38717(3) 0.02218(7) Uani d . 1 . . Br
Br2 0.28757(3) 0.367763(14) -0.10939(2) 0.01665(6) Uani d . 1 . . Br
Br3 0.27054(3) 0.096247(13) 0.00963(2) 0.01639(6) Uani d . 1 . . Br

loop_
_atom_site_aniso_label
_atom_site_aniso_U_11
_atom_site_aniso_U_22
_atom_site_aniso_U_33
_atom_site_aniso_U_12
_atom_site_aniso_U_13
_atom_site_aniso_U_23
N 0.0145(8) 0.0118(7) 0.0135(8) -0.0012(6) 0.0012(6) -0.0008(6)
C2 0.0142(9) 0.0160(9) 0.0129(10) 0.0013(7) 0.0019(7) 0.0010(7)
C3 0.0139(9) 0.0197(9) 0.0151(10) -0.0010(8) 0.0006(7) 0.0013(7)
C4 0.0208(11) 0.0163(9) 0.0161(10) -0.0044(8) 0.0001(8) -0.0015(7)
C5 0.0212(11) 0.0138(9) 0.0159(10) -0.0001(8) 0.0024(8) -0.0013(7)
C6 0.0151(9) 0.0155(9) 0.0102(9) 0.0009(7) 0.0031(7) 0.0008(6)
C7 0.0177(10) 0.0156(9) 0.0169(11) 0.0015(8) 0.0004(8) 0.0004(7)
C8 0.0152(10) 0.0176(9) 0.0136(10) 0.0022(7) 0.0030(7) 0.0007(7)
Br1 0.02415(13) 0.01936(11) 0.02259(13) -0.00011(8) 0.00233(9) 0.00582(8)
Br2 0.01485(11) 0.01887(11) 0.01567(11) 0.00107(7) 0.00069(8) 0.00073(7)
Br3 0.01741(11) 0.01539(10) 0.01555(11) -0.00171(7) 0.00009(7) -0.00152(7)

loop_
_atom_type_symbol
_atom_type_description
_atom_type_scat_dispersion_real
_atom_type_scat_dispersion_imag
_atom_type_scat_source
C C 0.0033 0.0016 'International Tables Vol C Tables 4.2.6.8 and 6.1.1.4'
H H 0.0000 0.0000 'International Tables Vol C Tables 4.2.6.8 and 6.1.1.4'
N N 0.0061 0.0033 'International Tables Vol C Tables 4.2.6.8 and 6.1.1.4'
Br Br -0.2901 2.4595 'International Tables Vol C Tables 4.2.6.8 and 6.1.1.4'

loop_
_geom_angle_atom_site_label_1
_geom_angle_atom_site_label_2
_geom_angle_atom_site_label_3
_geom_angle
_geom_angle_publ_flag
C2 N C6 123.49(18) y
C2 N H1 120.0(17) ?
C6 N H1 116.5(17) ?
N C2 C3 118.85(19) ?
N C2 C7 117.10(18) ?
C3 C2 C7 123.99(19) ?
C2 C3 C4 119.5(2) ?
C2 C3 H3 120.3 ?
C4 C3 H3 120.3 ?
C5 C4 C3 120.03(19) ?
C5 C4 H4 120.0 ?
C3 C4 H4 120.0 ?
C6 C5 C4 119.36(19) ?
C6 C5 H5 120.3 ?
C4 C5 H5 120.3 ?
N C6 C5 118.77(19) ?
N C6 C8 116.88(18) ?
C5 C6 C8 124.31(18) ?
C2 C7 Br1 107.43(15) ?
C2 C7 H7A 110.2 ?
Br1 C7 H7A 110.2 ?
C2 C7 H7B 110.2 ?
Br1 C7 H7B 110.2 ?
H7A C7 H7B 108.5 ?
C6 C8 Br2 107.47(14) ?
C6 C8 H8A 110.2 ?
Br2 C8 H8A 110.2 ?
C6 C8 H8B 110.2 ?
Br2 C8 H8B 110.2 ?
H8A C8 H8B 108.5 ?

loop_
_geom_bond_atom_site_label_1
_geom_bond_atom_site_label_2
_geom_bond_site_symmetry_2
_geom_bond_distance
_geom_bond_publ_flag
N C2 . 1.351(3) ?
N C6 . 1.354(3) ?
N H1 . 0.88(3) ?
C2 C3 . 1.384(3) ?
C2 C7 . 1.493(3) ?
C3 C4 . 1.392(3) ?
C3 H3 . 0.9500 ?
C4 C5 . 1.390(3) ?
C4 H4 . 0.9500 ?
C5 C6 . 1.388(3) ?
C5 H5 . 0.9500 ?
C6 C8 . 1.484(3) ?
C7 Br1 . 1.952(2) ?
C7 H7A . 0.9900 ?
C7 H7B . 0.9900 ?
C8 Br2 . 1.964(2) ?
C8 H8A . 0.9900 ?
C8 H8B . 0.9900 ?

loop_
_geom_hbond_atom_site_label_D
_geom_hbond_atom_site_label_H
_geom_hbond_atom_site_label_A
_geom_hbond_site_symmetry_A
_geom_hbond_distance_DH
_geom_hbond_distance_HA
_geom_hbond_distance_DA
_geom_hbond_angle_DHA
N H1 Br3 . 0.88(3) 2.37(3) 3.2417(17) 174(2)
C7 H7A Br3 1_655 0.99 3.08 4.056(2) 167
C7 H7B Br3 3_655 0.99 3.07 3.768(2) 129
C8 H8A Br3 4_566 0.99 2.99 3.694(2) 129
C8 H8B Br3 . 0.99 2.92 3.677(2) 134
C3 H3 Br2 4_666 0.95 3.10 3.935(2) 147
C7 H7A Br2 4_666 0.99 3.09 3.753(2) 126
C8 H8A Br1 2_655 0.99 2.86 3.599(2) 132

loop_
_geom_torsion_atom_site_label_1
_geom_torsion_atom_site_label_2
_geom_torsion_atom_site_label_3
_geom_torsion_atom_site_label_4
_geom_torsion
_geom_torsion_publ_flag
C6 N C2 C3 -1.5(3) ?
C6 N C2 C7 175.88(19) ?
N C2 C3 C4 1.5(3) ?
C7 C2 C3 C4 -175.7(2) ?
C2 C3 C4 C5 -0.3(3) ?
C3 C4 C5 C6 -1.0(3) ?
C2 N C6 C5 0.3(3) ?
C2 N C6 C8 178.21(18) ?
C4 C5 C6 N 1.0(3) ?
C4 C5 C6 C8 -176.8(2) ?
N C2 C7 Br1 -96.15(19) y
C3 C2 C7 Br1 81.1(2) y
N C6 C8 Br2 -87.12(19) y
C5 C6 C8 Br2 90.7(2) y

loop_
_cod_related_entry_id
_cod_related_entry_database
_cod_related_entry_code
1 ChemSpider 14007283
